data_2009836
loop_
_publ_author_name
'Fackler, J. P.'
'Staples, R. J.'
'Khan, M. N. I.'
'Winpenny, R. E. P.'

_publ_section_title
;
 Two crystalline polymorphs of
 chloro[tris(2-cyanoethyl)phosphine]gold(I), [AuCl(C~9~H~12~N~3~P)]
;
_journal_issue 7
_journal_name_full 'Acta Crystallographica Section C'
_journal_page_first 1020
_journal_page_last 1023
_journal_paper_doi 10.1107/S0108270193013472
_journal_volume 50
_journal_year 1994
_chemical_formula_sum 'C9 H12 Au Cl N3 P'
_chemical_formula_weight 425.44
_symmetry_cell_setting monoclinic
_symmetry_space_group_name_Hall '-P 2ybc'
_symmetry_space_group_name_H-M 'P 1 21/c 1'
_atom_type_scat_source IntTabIV
_cell_angle_alpha 90.
_cell_angle_beta 95.75(2)
_cell_angle_gamma 90.
_cell_formula_units_Z 4
_cell_length_a 11.761(4)
_cell_length_b 7.988(2)
_cell_length_c 13.416(3)
_cell_measurement_reflns_used 25
_cell_measurement_temperature 298
_cell_measurement_theta_max 15
_cell_measurement_theta_min 10
_cell_volume 1254.0(6)
_diffrn_measurement_device R3m/E
_diffrn_measurement_method Wyckoff
_diffrn_radiation_type Mo
_diffrn_radiation_wavelength 0.71073
_diffrn_reflns_av_R_equivalents .0315
_diffrn_reflns_limit_h_max 13
_diffrn_reflns_limit_h_min 0
_diffrn_reflns_limit_k_max 9
_diffrn_reflns_limit_k_min 0
_diffrn_reflns_limit_l_max 15
_diffrn_reflns_limit_l_min -15
_diffrn_reflns_number 1954
_diffrn_reflns_theta_max 22.5
_diffrn_standards_decay_% none
_diffrn_standards_interval_count 97
_diffrn_standards_number 3
_exptl_absorpt_coefficient_mu 12.02
_exptl_absorpt_correction_T_max 0.894
_exptl_absorpt_correction_T_min 0.298
_exptl_absorpt_correction_type empirical
_exptl_crystal_colour colorless
_exptl_crystal_density_diffrn 2.25
_refine_diff_density_max 0.81
_refine_diff_density_min -1.34
_refine_ls_goodness_of_fit_obs 1.25
_refine_ls_hydrogen_treatment noref
_refine_ls_number_parameters 136
_refine_ls_number_reflns 1298
_refine_ls_R_factor_obs 0.0345
_refine_ls_shift/esd_max 0.003
_refine_ls_structure_factor_coef F
_refine_ls_weighting_details 'w = 1/[\s^2^(F~o~) + 0.00059F~o~^2^]'
_refine_ls_weighting_scheme calc
_refine_ls_wR_factor_obs 0.0342
_reflns_number_observed 1298
_reflns_number_total 1644
_reflns_observed_criterion F~o~^2^>3\s(F~o~)^2^
_cod_data_source_file bk1000.cif
_cod_data_source_block bk1000_structure_1_of_2
_cod_depositor_comments
;
The following automatic conversions were performed:

'_refine_ls_weighting_scheme' value '1/[\s^2^(F~o~) +
0.00059F~o~^2^]' was changed to 'calc'. New tag
'_refine_ls_weighting_details' was created. The value of the new tag
was set to 'w = 1/[\s^2^(F~o~) + 0.00059F~o~^2^]'.

Automatic conversion script
Id: cif_fix_values 3143 2015-03-26 13:38:13Z robertas 
;
_cod_original_cell_volume 1254.3(6)
_cod_original_sg_symbol_H-M 'P 21/c'
_cod_original_formula_sum 'C9 H12 Au1 Cl1 N3 P1'
_cod_database_code 2009836

loop_
_atom_site_label
_atom_site_fract_x
_atom_site_fract_y
_atom_site_fract_z
_atom_site_U_iso_or_equiv
Au .06570(10) .26630(10) .04940(10) .0320(10)
Cl -.1023(3) .1926(4) -.0420(3) .0530(10)
P(1) .2272(3) .3300(4) .1424(2) .0320(10)
N(1) -.0822(9) .5077(16) .2111(8) .065(5)
N(2) .3918(13) .7282(16) -.1146(10) .076(6)
N(3) .5011(10) -.1806(14) .1328(8) .054(4)
C(1) .2094(9) .4105(14) .2677(7) .037(4)
C(2) .1341(11) .5649(16) .2717(9) .051(5)
C(3) .0120(12) .5313(15) .2367(8) .049(5)
C(4) .3135(10) .4865(14) .0853(8) .037(4)
C(5) .3019(11) .4771(13) -.0304(9) .044(5)
C(6) .3538(12) .6176(18) -.0769(9) .051(5)
C(7) .3205(9) .1497(14) .1733(8) .032(4)
C(8) .3588(10) .0613(14) .0839(8) .040(4)
C(9) .4384(10) -.0771(15) .1117(9) .040(4)
H(1a) .2836 .4349 .3010 .041
H(1b) .1737 .3246 .3038 .041
H(2a) .1622 .6454 .2270 .062
H(2b) .1394 .6104 .3382 .062
H(4a) .3924 .4688 .1090 .041
H(4b) .2905 .5959 .1049 .041
H(5a) .2219 .4746 -.0534 .050
H(5b) .3374 .3758 -.0502 .050
H(7a) .2809 .0716 .2118 .039
H(7b) .3880 .1885 .2127 .039
H(8a) .3943 .1400 .0427 .046
H(8b) .2923 .0146 .0466 .046

loop_
_geom_angle_atom_site_label_1
_geom_angle_atom_site_label_2
_geom_angle_atom_site_label_3
_geom_angle
_geom_angle_publ_flag
Cl Au P(1) 177.80(10) yes
Au P(1) C(4) 113.6(4) yes
Au P(1) C(7) 113.9(4) yes
C(4) P(1) C(7) 106.7(5) yes
C(1) C(2) C(3) 112.9(10) yes
P(1) C(4) C(5) 113.0(8) yes
N(2) C(6) C(5) 178.2(14) yes
C(7) C(8) C(9) 112.7(9) yes
Au P(1) C(1) 115.2(4) yes
C(1) P(1) C(4) 105.3(5) yes
C(1) P(1) C(7) 100.9(5) yes
P(1) C(1) C(2) 115.9(8) yes
N(1) C(3) C(2) 178.8(14) yes
C(4) C(5) C(6) 113.3(10) yes
P(1) C(7) C(8) 114.2(7) yes
N(3) C(9) C(8) 178.5(13) yes

loop_
_geom_bond_atom_site_label_1
_geom_bond_atom_site_label_2
_geom_bond_distance
_geom_bond_publ_flag
Au Cl 2.295(3) yes
P(1) C(1) 1.832(11) yes
P(1) C(7) 1.833(11) yes
N(2) C(6) 1.13(2) yes
C(2) C(3) 1.490(19) yes
C(5) C(6) 1.449(18) yes
N(3) C(9) 1.125(16) yes
Au P(1) 2.225(3) yes
P(1) C(4) 1.827(12) yes
N(1) C(3) 1.143(18) yes
C(1) C(2) 1.522(17) yes
C(4) C(5) 1.546(16) yes
C(7) C(8) 1.500(16) yes
C(8) C(9) 1.473(16) yes
